data_7042723
loop_
_publ_author_name
'Armstrong, David'
'Taullaj, Fioralba'
'Singh, Kamalpreet'
'Mirabi, Bijan'
'Lough, Alan'
'Fekl, Ulrich Werner'

_publ_section_title
;
 Adamantyl Metal Complexes: New Routes to Adamantyl Anions and New
 Transmetallations
;
_journal_name_full 'Dalton Trans.'
_journal_paper_doi 10.1039/C7DT00428A
_journal_year 2017
_chemical_formula_moiety 'C28 H48 Au P, C6 H6'
_chemical_formula_sum 'C34 H54 Au P'
_chemical_formula_weight 690.71
_space_group_crystal_system monoclinic
_space_group_IT_number 15
_space_group_name_Hall '-C 2yc'
_space_group_name_H-M_alt 'C 1 2/c 1'
_symmetry_space_group_name_Hall '-C 2yc'
_symmetry_space_group_name_H-M 'C 1 2/c 1'
_atom_sites_solution_hydrogens geom
_audit_creation_method SHELXL-2014/7
_audit_update_record
;
2017-01-19 deposited with the CCDC.
2017-04-19 downloaded from the CCDC.
;
_cell_angle_alpha 90
_cell_angle_beta 123.019(2)
_cell_angle_gamma 90
_cell_formula_units_Z 8
_cell_length_a 31.365(3)
_cell_length_b 11.1433(10)
_cell_length_c 20.942(2)
_cell_measurement_reflns_used 9014
_cell_measurement_temperature 150(2)
_cell_measurement_theta_max 27.47
_cell_measurement_theta_min 2.32
_cell_volume 6137.3(10)
_computing_cell_refinement APEX2
_computing_data_collection 'APEX2 (Bruker, 2014)'
_computing_data_reduction 'SAINT (Bruker, 2014)'
_computing_molecular_graphics 'PLATON (Spek, 2009)'
_computing_publication_material 'SHELXTL (Sheldrick, 2008)'
_computing_structure_refinement 'SHELXL-2014/7 (Sheldrick, 2015b)'
_computing_structure_solution 'SHELXT (Sheldrick, 2015a)'
_diffrn_ambient_temperature 150(2)
_diffrn_measured_fraction_theta_full 1.000
_diffrn_measured_fraction_theta_max 0.999
_diffrn_measurement_device_type 'Bruker Kappa APEX-DUO CCD'
_diffrn_measurement_method '\f and \w scans'
_diffrn_radiation_type MoK\a
_diffrn_radiation_wavelength 0.71073
_diffrn_reflns_av_R_equivalents 0.0341
_diffrn_reflns_av_unetI/netI 0.0244
_diffrn_reflns_Laue_measured_fraction_full 1.000
_diffrn_reflns_Laue_measured_fraction_max 0.999
_diffrn_reflns_limit_h_max 39
_diffrn_reflns_limit_h_min -40
_diffrn_reflns_limit_k_max 14
_diffrn_reflns_limit_k_min -14
_diffrn_reflns_limit_l_max 27
_diffrn_reflns_limit_l_min -27
_diffrn_reflns_number 45639
_diffrn_reflns_point_group_measured_fraction_full 1.000
_diffrn_reflns_point_group_measured_fraction_max 0.999
_diffrn_reflns_theta_full 25.242
_diffrn_reflns_theta_max 27.503
_diffrn_reflns_theta_min 1.549
_diffrn_source 'sealed tube with Bruker Triumph monochromator'
_exptl_absorpt_coefficient_mu 4.867
_exptl_absorpt_correction_T_max 0.7456
_exptl_absorpt_correction_T_min 0.4951
_exptl_absorpt_correction_type multi-scan
_exptl_absorpt_process_details 'SADABS (Bruker, 2014)'
_exptl_crystal_colour colourless
_exptl_crystal_density_diffrn 1.495
_exptl_crystal_description plate
_exptl_crystal_F_000 2816
_exptl_crystal_size_max 0.360
_exptl_crystal_size_mid 0.200
_exptl_crystal_size_min 0.100
_refine_diff_density_max 1.305
_refine_diff_density_min -1.124
_refine_diff_density_rms 0.091
_refine_ls_extinction_method none
_refine_ls_goodness_of_fit_ref 1.086
_refine_ls_hydrogen_treatment constr
_refine_ls_matrix_type full
_refine_ls_number_parameters 351
_refine_ls_number_reflns 7049
_refine_ls_number_restraints 12
_refine_ls_restrained_S_all 1.086
_refine_ls_R_factor_all 0.0421
_refine_ls_R_factor_gt 0.0256
_refine_ls_shift/su_max 0.002
_refine_ls_shift/su_mean 0.000
_refine_ls_structure_factor_coef Fsqd
_refine_ls_weighting_details 'w=1/[\s^2^(Fo^2^)+(0.0076P)^2^+24.7429P] where P=(Fo^2^+2Fc^2^)/3'
_refine_ls_weighting_scheme calc
_refine_ls_wR_factor_gt 0.0431
_refine_ls_wR_factor_ref 0.0495
_reflns_Friedel_coverage 0.000
_reflns_number_gt 5458
_reflns_number_total 7049
_reflns_threshold_expression 'I > 2\s(I)'
_cod_data_source_file c7dt00428a2.cif
_cod_data_source_block d16150_a
_cod_original_cell_volume 6137.2(10)
_cod_database_code 7042723
_shelx_shelxl_version_number 2014/7
_shelx_space_group_comment
; 
The symmetry employed for this shelxl refinement is uniquely defined 
by the following loop, which should always be used as a source of 
symmetry information in preference to the above space-group names. 
They are only intended as comments. 
;
_shelx_estimated_absorpt_t_min 0.273
_shelx_estimated_absorpt_t_max 0.642

loop_
_space_group_symop_operation_xyz
'x, y, z'
'-x, y, -z+1/2'
'x+1/2, y+1/2, z'
'-x+1/2, y+1/2, -z+1/2'
'-x, -y, -z'
'x, -y, z-1/2'
'-x+1/2, -y+1/2, -z'
'x+1/2, -y+1/2, z-1/2'

loop_
_atom_site_label
_atom_site_type_symbol
_atom_site_fract_x
_atom_site_fract_y
_atom_site_fract_z
_atom_site_U_iso_or_equiv
_atom_site_adp_type
_atom_site_occupancy
_atom_site_site_symmetry_order
_atom_site_calc_flag
_atom_site_refinement_flags_posn
_atom_site_refinement_flags_adp
_atom_site_refinement_flags_occupancy
_atom_site_disorder_assembly
_atom_site_disorder_group
Au1 Au 0.29148(2) 0.50544(2) 0.41457(2) 0.01928(4) Uani 1 1 d . . . . .
P1 P 0.20471(3) 0.51207(7) 0.35922(4) 0.01772(15) Uani 1 1 d . . . . .
C1 C 0.37019(10) 0.5061(2) 0.46395(14) 0.0147(5) Uani 1 1 d . . . . .
H1A H 0.3758 0.5142 0.4214 0.018 Uiso 1 1 calc R U . . .
C2 C 0.39644(12) 0.3880(3) 0.50647(18) 0.0184(7) Uani 1 1 d . . . . .
H2A H 0.3789 0.3182 0.4718 0.022 Uiso 1 1 calc R U . . .
C3 C 0.39405(13) 0.3754(3) 0.57737(19) 0.0235(7) Uani 1 1 d . . . . .
H3A H 0.4107 0.2998 0.6042 0.028 Uiso 1 1 calc R U . . .
H3B H 0.3581 0.3726 0.5621 0.028 Uiso 1 1 calc R U . . .
C4 C 0.42098(12) 0.4825(3) 0.63058(17) 0.0243(7) Uani 1 1 d . . . . .
H4A H 0.4191 0.4747 0.6766 0.029 Uiso 1 1 calc R U . . .
C5 C 0.47682(12) 0.4847(3) 0.65504(16) 0.0261(7) Uani 1 1 d . . . . .
H5A H 0.4944 0.5532 0.6898 0.031 Uiso 1 1 calc R U . . .
H5B H 0.4939 0.4099 0.6828 0.031 Uiso 1 1 calc R U . . .
C6 C 0.48016(11) 0.4964(3) 0.58511(16) 0.0229(6) Uani 1 1 d . . . . .
H6A H 0.5166 0.4978 0.6012 0.027 Uiso 1 1 calc R U . . .
C7 C 0.45368(13) 0.6130(3) 0.5431(2) 0.0235(7) Uani 1 1 d . . . . .
H7A H 0.4558 0.6219 0.4979 0.028 Uiso 1 1 calc R U . . .
H7B H 0.4711 0.6824 0.5771 0.028 Uiso 1 1 calc R U . . .
C8 C 0.39748(12) 0.6112(3) 0.51794(19) 0.0208(7) Uani 1 1 d . . . . .
H8A H 0.3808 0.6881 0.4912 0.025 Uiso 1 1 calc R U . . .
C9 C 0.45276(12) 0.3893(3) 0.53195(19) 0.0232(7) Uani 1 1 d . . . . .
H9A H 0.4694 0.3136 0.5588 0.028 Uiso 1 1 calc R U . . .
H9B H 0.4551 0.3954 0.4868 0.028 Uiso 1 1 calc R U . . .
C10 C 0.39525(13) 0.5993(3) 0.58885(19) 0.0246(7) Uani 1 1 d . . . . .
H10A H 0.3594 0.5995 0.5738 0.029 Uiso 1 1 calc R U . . .
H10B H 0.4127 0.6685 0.6231 0.029 Uiso 1 1 calc R U . . .
C11 C 0.17855(13) 0.6568(3) 0.31007(19) 0.0241(7) Uani 1 1 d . . . . .
H11A H 0.1953 0.7189 0.3510 0.029 Uiso 1 1 calc R U . . .
C12 C 0.19464(14) 0.6864(3) 0.2554(2) 0.0323(8) Uani 1 1 d . . . . .
H12A H 0.1793 0.6276 0.2131 0.039 Uiso 1 1 calc R U . . .
H12B H 0.2321 0.6800 0.2824 0.039 Uiso 1 1 calc R U . . .
C13 C 0.17800(15) 0.8134(3) 0.2228(2) 0.0358(9) Uani 1 1 d . . . . .
H13A H 0.1966 0.8728 0.2643 0.043 Uiso 1 1 calc R U . . .
H13B H 0.1868 0.8279 0.1848 0.043 Uiso 1 1 calc R U . . .
C14 C 0.12178(15) 0.8303(3) 0.1860(2) 0.0368(9) Uani 1 1 d . . . . .
H14A H 0.1032 0.7772 0.1409 0.044 Uiso 1 1 calc R U . . .
H14B H 0.1126 0.9143 0.1683 0.044 Uiso 1 1 calc R U . . .
C15 C 0.10583(17) 0.8019(4) 0.2407(3) 0.0462(11) Uani 1 1 d . . . . .
H15A H 0.0684 0.8095 0.2138 0.055 Uiso 1 1 calc R U . . .
H15B H 0.1214 0.8609 0.2829 0.055 Uiso 1 1 calc R U . . .
C16 C 0.12175(14) 0.6754(3) 0.2736(2) 0.0346(9) Uani 1 1 d . . . . .
H16A H 0.1132 0.6626 0.3122 0.042 Uiso 1 1 calc R U . . .
H16B H 0.1026 0.6158 0.2324 0.042 Uiso 1 1 calc R U . . .
C21 C 0.18731(11) 0.5022(3) 0.43029(16) 0.0196(6) Uani 1 1 d . . . . .
H21A H 0.1494 0.5008 0.4028 0.024 Uiso 1 1 calc R U . . .
C22 C 0.20751(14) 0.6110(3) 0.4844(2) 0.0259(8) Uani 1 1 d . . . . .
H22A H 0.2448 0.6171 0.5088 0.031 Uiso 1 1 calc R U . . .
H22B H 0.1918 0.6852 0.4546 0.031 Uiso 1 1 calc R U . . .
C23 C 0.19569(16) 0.6001(3) 0.5458(2) 0.0366(9) Uani 1 1 d . . . . .
H23A H 0.2112 0.6685 0.5815 0.044 Uiso 1 1 calc R U . . .
H23B H 0.1584 0.6038 0.5218 0.044 Uiso 1 1 calc R U . . .
C24 C 0.21590(16) 0.4833(3) 0.5900(2) 0.0429(9) Uani 1 1 d . . . . .
H24A H 0.2535 0.4832 0.6185 0.052 Uiso 1 1 calc R U . . .
H24B H 0.2059 0.4772 0.6273 0.052 Uiso 1 1 calc R U . . .
C25 C 0.19533(16) 0.3759(3) 0.5370(2) 0.0391(10) Uani 1 1 d . . . . .
H25A H 0.1580 0.3718 0.5116 0.047 Uiso 1 1 calc R U . . .
H25B H 0.2101 0.3013 0.5667 0.047 Uiso 1 1 calc R U . . .
C26 C 0.20852(14) 0.3859(3) 0.4769(2) 0.0269(8) Uani 1 1 d . . . . .
H26A H 0.1943 0.3160 0.4422 0.032 Uiso 1 1 calc R U . . .
H26B H 0.2459 0.3844 0.5023 0.032 Uiso 1 1 calc R U . . .
C31 C 0.1657(2) 0.4023(5) 0.2805(4) 0.0197(12) Uani 0.620(7) 1 d D . P A 1
H31A H 0.1556 0.4455 0.2324 0.024 Uiso 0.620(7) 1 calc R U P A 1
C32 C 0.1162(2) 0.3621(7) 0.2706(5) 0.0225(16) Uani 0.620(7) 1 d D . P A 1
H32A H 0.1237 0.3220 0.3178 0.027 Uiso 0.620(7) 1 calc R U P A 1
H32B H 0.0950 0.4333 0.2623 0.027 Uiso 0.620(7) 1 calc R U P A 1
C33 C 0.0868(2) 0.2767(5) 0.2043(4) 0.0354(17) Uani 0.620(7) 1 d D . P A 1
H33A H 0.0574 0.2450 0.2047 0.042 Uiso 0.620(7) 1 calc R U P A 1
H33B H 0.0733 0.3218 0.1563 0.042 Uiso 0.620(7) 1 calc R U P A 1
C34 C 0.1181(2) 0.1726(6) 0.2057(5) 0.046(2) Uani 0.620(7) 1 d D . P A 1
H34A H 0.1249 0.1172 0.2472 0.055 Uiso 0.620(7) 1 calc R U P A 1
H34B H 0.0981 0.1282 0.1570 0.055 Uiso 0.620(7) 1 calc R U P A 1
C35 C 0.1679(2) 0.2106(7) 0.2172(4) 0.0418(19) Uani 0.620(7) 1 d D . P A 1
H35A H 0.1612 0.2510 0.1705 0.050 Uiso 0.620(7) 1 calc R U P A 1
H35B H 0.1887 0.1385 0.2255 0.050 Uiso 0.620(7) 1 calc R U P A 1
C36 C 0.1976(2) 0.2950(5) 0.2845(4) 0.043(2) Uani 0.620(7) 1 d D . P A 1
H36A H 0.2278 0.3249 0.2858 0.052 Uiso 0.620(7) 1 calc R U P A 1
H36B H 0.2098 0.2502 0.3322 0.052 Uiso 0.620(7) 1 calc R U P A 1
C31A C 0.1768(4) 0.3735(9) 0.3050(5) 0.024(3) Uiso 0.380(7) 1 d D . P A 2
H31B H 0.1992 0.3087 0.3407 0.029 Uiso 0.380(7) 1 calc R U P A 2
C32A C 0.1241(4) 0.3375(10) 0.2832(8) 0.031(5) Uiso 0.380(7) 1 d D . P A 2
H32C H 0.1233 0.3337 0.3299 0.037 Uiso 0.380(7) 1 calc R U P A 2
H32D H 0.0996 0.4001 0.2497 0.037 Uiso 0.380(7) 1 calc R U P A 2
C33A C 0.1072(4) 0.2183(8) 0.2430(5) 0.031(2) Uiso 0.380(7) 1 d D . P A 2
H33C H 0.0711 0.2049 0.2250 0.037 Uiso 0.380(7) 1 calc R U P A 2
H33D H 0.1276 0.1537 0.2796 0.037 Uiso 0.380(7) 1 calc R U P A 2
C34A C 0.1129(4) 0.2111(10) 0.1758(6) 0.036(3) Uiso 0.380(7) 1 d D . P A 2
H34C H 0.1065 0.1275 0.1569 0.044 Uiso 0.380(7) 1 calc R U P A 2
H34D H 0.0867 0.2626 0.1344 0.044 Uiso 0.380(7) 1 calc R U P A 2
C35A C 0.1642(4) 0.2492(9) 0.1944(6) 0.040(4) Uiso 0.380(7) 1 d D . P A 2
H35C H 0.1627 0.2582 0.1461 0.048 Uiso 0.380(7) 1 calc R U P A 2
H35D H 0.1888 0.1844 0.2240 0.048 Uiso 0.380(7) 1 calc R U P A 2
C36A C 0.1839(4) 0.3645(8) 0.2387(5) 0.034(3) Uiso 0.380(7) 1 d D . P A 2
H36C H 0.1661 0.4327 0.2036 0.040 Uiso 0.380(7) 1 calc R U P A 2
H36D H 0.2205 0.3719 0.2586 0.040 Uiso 0.380(7) 1 calc R U P A 2
C1S C 0.0000 0.3896(5) 0.2500 0.0495(17) Uani 1 2 d S T P . .
H1S H 0.0000 0.3043 0.2500 0.059 Uiso 1 2 calc R U P . .
C2S C 0.01865(17) 0.4507(4) 0.3172(3) 0.0444(10) Uani 1 1 d . . . . .
H2S H 0.0315 0.4080 0.3635 0.053 Uiso 1 1 calc R U . . .
C3S C 0.01854(16) 0.5743(4) 0.3168(2) 0.0421(10) Uani 1 1 d . . . . .
H3S H 0.0313 0.6171 0.3631 0.050 Uiso 1 1 calc R U . . .
C4S C 0.0000 0.6355(5) 0.2500 0.0390(14) Uani 1 2 d S T P . .
H4S H 0.0000 0.7207 0.2500 0.047 Uiso 1 2 calc R U P . .
C5S C 0.51230(16) 0.8852(3) 0.5277(2) 0.0419(10) Uani 1 1 d . . . . .
H5S H 0.5209 0.8057 0.5470 0.050 Uiso 1 1 calc R U . . .
C6S C 0.54924(15) 0.9600(3) 0.5342(2) 0.0397(9) Uani 1 1 d . . . . .
H6S H 0.5832 0.9320 0.5577 0.048 Uiso 1 1 calc R U . . .
C7S C 0.53710(16) 1.0756(3) 0.5067(2) 0.0379(9) Uani 1 1 d . . . . .
H7S H 0.5626 1.1278 0.5115 0.045 Uiso 1 1 calc R U . . .

loop_
_atom_site_aniso_label
_atom_site_aniso_U_11
_atom_site_aniso_U_22
_atom_site_aniso_U_33
_atom_site_aniso_U_23
_atom_site_aniso_U_13
_atom_site_aniso_U_12
Au1 0.01276(5) 0.02204(6) 0.01985(6) 0.00107(6) 0.00682(4) 0.00012(5)
P1 0.0138(3) 0.0188(4) 0.0193(3) -0.0003(3) 0.0082(3) -0.0008(3)
C1 0.0203(13) 0.0148(12) 0.0114(11) 0.0035(12) 0.0101(11) 0.0035(12)
C2 0.0179(17) 0.0176(14) 0.0199(16) -0.0010(12) 0.0105(14) -0.0003(12)
C3 0.0198(18) 0.0222(15) 0.0273(18) 0.0069(13) 0.0121(16) -0.0004(12)
C4 0.0248(16) 0.0334(18) 0.0175(14) 0.0008(14) 0.0134(13) 0.0007(14)
C5 0.0238(16) 0.0327(17) 0.0148(13) -0.0010(14) 0.0059(12) 0.0000(14)
C6 0.0121(13) 0.0302(15) 0.0241(14) 0.0009(15) 0.0085(12) 0.0001(14)
C7 0.0194(19) 0.0256(16) 0.0253(18) -0.0020(13) 0.0119(16) -0.0068(13)
C8 0.0196(18) 0.0166(14) 0.0243(17) 0.0007(12) 0.0106(15) 0.0006(12)
C9 0.0197(19) 0.0234(15) 0.0253(18) 0.0013(13) 0.0116(16) 0.0054(13)
C10 0.025(2) 0.0253(16) 0.0259(18) -0.0070(13) 0.0158(16) -0.0019(13)
C11 0.0219(18) 0.0287(17) 0.0227(17) 0.0068(13) 0.0127(15) 0.0049(13)
C12 0.025(2) 0.041(2) 0.035(2) 0.0126(17) 0.0190(18) 0.0035(15)
C13 0.033(2) 0.037(2) 0.037(2) 0.0141(17) 0.0181(19) -0.0004(16)
C14 0.041(2) 0.0335(19) 0.032(2) 0.0144(16) 0.018(2) 0.0093(16)
C15 0.050(3) 0.054(2) 0.050(3) 0.031(2) 0.037(2) 0.033(2)
C16 0.028(2) 0.044(2) 0.042(2) 0.0173(18) 0.025(2) 0.0142(16)
C21 0.0167(13) 0.0183(13) 0.0224(13) 0.0017(13) 0.0097(12) -0.0005(13)
C22 0.032(2) 0.0178(15) 0.0283(19) -0.0008(13) 0.0168(17) -0.0009(13)
C23 0.047(3) 0.036(2) 0.035(2) -0.0052(16) 0.027(2) -0.0015(17)
C24 0.056(3) 0.048(2) 0.0293(18) 0.0030(19) 0.0255(19) -0.006(2)
C25 0.046(3) 0.0316(19) 0.034(2) 0.0104(16) 0.017(2) -0.0077(17)
C26 0.029(2) 0.0194(15) 0.0260(19) 0.0037(13) 0.0112(17) -0.0016(13)
C31 0.020(3) 0.019(3) 0.018(3) -0.001(2) 0.008(3) -0.001(2)
C32 0.010(3) 0.019(3) 0.029(3) -0.005(3) 0.005(3) -0.002(3)
C33 0.028(3) 0.043(4) 0.033(4) -0.018(3) 0.016(3) -0.016(3)
C34 0.041(4) 0.035(4) 0.048(5) -0.020(4) 0.015(4) -0.014(3)
C35 0.051(5) 0.037(4) 0.047(5) -0.021(4) 0.033(4) -0.002(3)
C36 0.022(3) 0.040(4) 0.058(5) -0.029(3) 0.016(3) -0.005(3)
C1S 0.059(5) 0.028(3) 0.073(5) 0.000 0.044(4) 0.000
C2S 0.047(3) 0.048(2) 0.046(3) 0.0098(19) 0.030(2) 0.0074(19)
C3S 0.039(3) 0.047(2) 0.045(3) -0.0075(19) 0.026(2) -0.0032(18)
C4S 0.042(4) 0.031(3) 0.053(4) 0.000 0.032(3) 0.000
C5S 0.054(3) 0.0235(17) 0.053(2) 0.0087(17) 0.032(2) 0.0026(17)
C6S 0.035(2) 0.038(2) 0.047(2) 0.0097(17) 0.024(2) 0.0051(16)
C7S 0.046(3) 0.0306(19) 0.040(2) -0.0009(16) 0.025(2) -0.0105(17)

loop_
_atom_type_symbol
_atom_type_description
_atom_type_scat_dispersion_real
_atom_type_scat_dispersion_imag
_atom_type_scat_source
C C 0.0033 0.0016 'International Tables Vol C Tables 4.2.6.8 and 6.1.1.4'
H H 0.0000 0.0000 'International Tables Vol C Tables 4.2.6.8 and 6.1.1.4'
P P 0.1023 0.0942 'International Tables Vol C Tables 4.2.6.8 and 6.1.1.4'
Au Au -2.0133 8.8022 'International Tables Vol C Tables 4.2.6.8 and 6.1.1.4'

loop_
_geom_angle_atom_site_label_1
_geom_angle_atom_site_label_2
_geom_angle_atom_site_label_3
_geom_angle
_geom_angle_site_symmetry_1
_geom_angle_site_symmetry_3
C1 Au1 P1 177.90(8) . .
C31A P1 C21 101.5(3) . .
C31A P1 C11 118.3(4) . .
C21 P1 C11 105.34(14) . .
C21 P1 C31 109.3(2) . .
C11 P1 C31 101.6(2) . .
C31A P1 Au1 108.6(3) . .
C21 P1 Au1 112.28(9) . .
C11 P1 Au1 110.62(11) . .
C31 P1 Au1 116.61(16) . .
C8 C1 C2 108.6(2) . .
C8 C1 Au1 113.78(19) . .
C2 C1 Au1 113.25(19) . .
C8 C1 H1A 106.9 . .
C2 C1 H1A 106.9 . .
Au1 C1 H1A 106.9 . .
C3 C2 C9 108.5(3) . .
C3 C2 C1 110.0(2) . .
C9 C2 C1 109.9(2) . .
C3 C2 H2A 109.5 . .
C9 C2 H2A 109.5 . .
C1 C2 H2A 109.5 . .
C2 C3 C4 109.5(2) . .
C2 C3 H3A 109.8 . .
C4 C3 H3A 109.8 . .
C2 C3 H3B 109.8 . .
C4 C3 H3B 109.8 . .
H3A C3 H3B 108.2 . .
C10 C4 C5 109.1(3) . .
C10 C4 C3 109.7(2) . .
C5 C4 C3 109.4(3) . .
C10 C4 H4A 109.5 . .
C5 C4 H4A 109.5 . .
C3 C4 H4A 109.5 . .
C6 C5 C4 110.1(2) . .
C6 C5 H5A 109.6 . .
C4 C5 H5A 109.6 . .
C6 C5 H5B 109.6 . .
C4 C5 H5B 109.6 . .
H5A C5 H5B 108.2 . .
C5 C6 C7 108.8(3) . .
C5 C6 C9 109.0(3) . .
C7 C6 C9 109.1(2) . .
C5 C6 H6A 110.0 . .
C7 C6 H6A 110.0 . .
C9 C6 H6A 110.0 . .
C6 C7 C8 110.3(2) . .
C6 C7 H7A 109.6 . .
C8 C7 H7A 109.6 . .
C6 C7 H7B 109.6 . .
C8 C7 H7B 109.6 . .
H7A C7 H7B 108.1 . .
C1 C8 C10 110.4(2) . .
C1 C8 C7 109.8(2) . .
C10 C8 C7 108.5(3) . .
C1 C8 H8A 109.4 . .
C10 C8 H8A 109.4 . .
C7 C8 H8A 109.4 . .
C6 C9 C2 110.0(2) . .
C6 C9 H9A 109.7 . .
C2 C9 H9A 109.7 . .
C6 C9 H9B 109.7 . .
C2 C9 H9B 109.7 . .
H9A C9 H9B 108.2 . .
C8 C10 C4 109.8(3) . .
C8 C10 H10A 109.7 . .
C4 C10 H10A 109.7 . .
C8 C10 H10B 109.7 . .
C4 C10 H10B 109.7 . .
H10A C10 H10B 108.2 . .
C12 C11 C16 111.8(3) . .
C12 C11 P1 112.4(2) . .
C16 C11 P1 116.2(2) . .
C12 C11 H11A 105.1 . .
C16 C11 H11A 105.1 . .
P1 C11 H11A 105.1 . .
C11 C12 C13 111.3(3) . .
C11 C12 H12A 109.4 . .
C13 C12 H12A 109.4 . .
C11 C12 H12B 109.4 . .
C13 C12 H12B 109.4 . .
H12A C12 H12B 108.0 . .
C14 C13 C12 111.3(3) . .
C14 C13 H13A 109.4 . .
C12 C13 H13A 109.4 . .
C14 C13 H13B 109.4 . .
C12 C13 H13B 109.4 . .
H13A C13 H13B 108.0 . .
C13 C14 C15 111.4(3) . .
C13 C14 H14A 109.3 . .
C15 C14 H14A 109.3 . .
C13 C14 H14B 109.3 . .
C15 C14 H14B 109.3 . .
H14A C14 H14B 108.0 . .
C14 C15 C16 111.8(3) . .
C14 C15 H15A 109.2 . .
C16 C15 H15A 109.2 . .
C14 C15 H15B 109.2 . .
C16 C15 H15B 109.2 . .
H15A C15 H15B 107.9 . .
C11 C16 C15 111.0(3) . .
C11 C16 H16A 109.4 . .
C15 C16 H16A 109.4 . .
C11 C16 H16B 109.4 . .
C15 C16 H16B 109.4 . .
H16A C16 H16B 108.0 . .
C26 C21 C22 109.5(2) . .
C26 C21 P1 110.3(2) . .
C22 C21 P1 111.2(2) . .
C26 C21 H21A 108.6 . .
C22 C21 H21A 108.6 . .
P1 C21 H21A 108.6 . .
C23 C22 C21 111.5(3) . .
C23 C22 H22A 109.3 . .
C21 C22 H22A 109.3 . .
C23 C22 H22B 109.3 . .
C21 C22 H22B 109.3 . .
H22A C22 H22B 108.0 . .
C24 C23 C22 111.6(3) . .
C24 C23 H23A 109.3 . .
C22 C23 H23A 109.3 . .
C24 C23 H23B 109.3 . .
C22 C23 H23B 109.3 . .
H23A C23 H23B 108.0 . .
C25 C24 C23 111.1(3) . .
C25 C24 H24A 109.4 . .
C23 C24 H24A 109.4 . .
C25 C24 H24B 109.4 . .
C23 C24 H24B 109.4 . .
H24A C24 H24B 108.0 . .
C24 C25 C26 110.3(3) . .
C24 C25 H25A 109.6 . .
C26 C25 H25A 109.6 . .
C24 C25 H25B 109.6 . .
C26 C25 H25B 109.6 . .
H25A C25 H25B 108.1 . .
C25 C26 C21 111.5(3) . .
C25 C26 H26A 109.3 . .
C21 C26 H26A 109.3 . .
C25 C26 H26B 109.3 . .
C21 C26 H26B 109.3 . .
H26A C26 H26B 108.0 . .
C32 C31 C36 111.5(5) . .
C32 C31 P1 116.3(4) . .
C36 C31 P1 111.5(4) . .
C32 C31 H31A 105.5 . .
C36 C31 H31A 105.5 . .
P1 C31 H31A 105.5 . .
C33 C32 C31 112.3(5) . .
C33 C32 H32A 109.1 . .
C31 C32 H32A 109.1 . .
C33 C32 H32B 109.1 . .
C31 C32 H32B 109.1 . .
H32A C32 H32B 107.9 . .
C34 C33 C32 113.6(5) . .
C34 C33 H33A 108.8 . .
C32 C33 H33A 108.8 . .
C34 C33 H33B 108.8 . .
C32 C33 H33B 108.8 . .
H33A C33 H33B 107.7 . .
C35 C34 C33 113.2(5) . .
C35 C34 H34A 108.9 . .
C33 C34 H34A 108.9 . .
C35 C34 H34B 108.9 . .
C33 C34 H34B 108.9 . .
H34A C34 H34B 107.8 . .
C34 C35 C36 112.4(5) . .
C34 C35 H35A 109.1 . .
C36 C35 H35A 109.1 . .
C34 C35 H35B 109.1 . .
C36 C35 H35B 109.1 . .
H35A C35 H35B 107.8 . .
C35 C36 C31 112.3(5) . .
C35 C36 H36A 109.1 . .
C31 C36 H36A 109.1 . .
C35 C36 H36B 109.1 . .
C31 C36 H36B 109.1 . .
H36A C36 H36B 107.9 . .
C32A C31A C36A 112.7(8) . .
C32A C31A P1 119.0(7) . .
C36A C31A P1 111.3(6) . .
C32A C31A H31B 104.0 . .
C36A C31A H31B 104.0 . .
P1 C31A H31B 104.0 . .
C33A C32A C31A 113.3(8) . .
C33A C32A H32C 108.9 . .
C31A C32A H32C 108.9 . .
C33A C32A H32D 108.9 . .
C31A C32A H32D 108.9 . .
H32C C32A H32D 107.7 . .
C32A C33A C34A 112.6(8) . .
C32A C33A H33C 109.1 . .
C34A C33A H33C 109.1 . .
C32A C33A H33D 109.1 . .
C34A C33A H33D 109.1 . .
H33C C33A H33D 107.8 . .
C35A C34A C33A 113.5(8) . .
C35A C34A H34C 108.9 . .
C33A C34A H34C 108.9 . .
C35A C34A H34D 108.9 . .
C33A C34A H34D 108.9 . .
H34C C34A H34D 107.7 . .
C34A C35A C36A 115.0(8) . .
C34A C35A H35C 108.5 . .
C36A C35A H35C 108.5 . .
C34A C35A H35D 108.5 . .
C36A C35A H35D 108.5 . .
H35C C35A H35D 107.5 . .
C35A C36A C31A 113.7(7) . .
C35A C36A H36C 108.8 . .
C31A C36A H36C 108.8 . .
C35A C36A H36D 108.8 . .
C31A C36A H36D 108.8 . .
H36C C36A H36D 107.7 . .
C2S C1S C2S 120.6(5) . 2
C2S C1S H1S 119.7 . .
C2S C1S H1S 119.7 2 .
C1S C2S C3S 119.5(4) . .
C1S C2S H2S 120.3 . .
C3S C2S H2S 120.3 . .
C4S C3S C2S 120.1(4) . .
C4S C3S H3S 119.9 . .
C2S C3S H3S 119.9 . .
C3S C4S C3S 120.3(5) 2 .
C3S C4S H4S 119.9 2 .
C3S C4S H4S 119.9 . .
C6S C5S C7S 120.5(3) . 5_676
C6S C5S H5S 119.8 . .
C7S C5S H5S 119.8 5_676 .
C5S C6S C7S 120.0(4) . .
C5S C6S H6S 120.0 . .
C7S C6S H6S 120.0 . .
C5S C7S C6S 119.5(4) 5_676 .
C5S C7S H7S 120.3 5_676 .
C6S C7S H7S 120.3 . .

loop_
_geom_bond_atom_site_label_1
_geom_bond_atom_site_label_2
_geom_bond_distance
_geom_bond_site_symmetry_2
Au1 C1 2.093(3) .
Au1 P1 2.3060(8) .
P1 C31A 1.832(9) .
P1 C21 1.847(3) .
P1 C11 1.847(3) .
P1 C31 1.874(5) .
C1 C8 1.526(4) .
C1 C2 1.551(4) .
C1 H1A 1.0000 .
C2 C3 1.534(5) .
C2 C9 1.542(4) .
C2 H2A 1.0000 .
C3 C4 1.534(4) .
C3 H3A 0.9900 .
C3 H3B 0.9900 .
C4 C10 1.530(4) .
C4 C5 1.534(4) .
C4 H4A 1.0000 .
C5 C6 1.529(4) .
C5 H5A 0.9900 .
C5 H5B 0.9900 .
C6 C7 1.535(4) .
C6 C9 1.536(4) .
C6 H6A 1.0000 .
C7 C8 1.540(4) .
C7 H7A 0.9900 .
C7 H7B 0.9900 .
C8 C10 1.530(5) .
C8 H8A 1.0000 .
C9 H9A 0.9900 .
C9 H9B 0.9900 .
C10 H10A 0.9900 .
C10 H10B 0.9900 .
C11 C12 1.518(4) .
C11 C16 1.522(5) .
C11 H11A 1.0000 .
C12 C13 1.534(5) .
C12 H12A 0.9900 .
C12 H12B 0.9900 .
C13 C14 1.502(5) .
C13 H13A 0.9900 .
C13 H13B 0.9900 .
C14 C15 1.513(5) .
C14 H14A 0.9900 .
C14 H14B 0.9900 .
C15 C16 1.528(5) .
C15 H15A 0.9900 .
C15 H15B 0.9900 .
C16 H16A 0.9900 .
C16 H16B 0.9900 .
C21 C26 1.539(4) .
C21 C22 1.540(4) .
C21 H21A 1.0000 .
C22 C23 1.526(5) .
C22 H22A 0.9900 .
C22 H22B 0.9900 .
C23 C24 1.520(5) .
C23 H23A 0.9900 .
C23 H23B 0.9900 .
C24 C25 1.517(5) .
C24 H24A 0.9900 .
C24 H24B 0.9900 .
C25 C26 1.527(5) .
C25 H25A 0.9900 .
C25 H25B 0.9900 .
C26 H26A 0.9900 .
C26 H26B 0.9900 .
C31 C32 1.515(6) .
C31 C36 1.533(7) .
C31 H31A 1.0000 .
C32 C33 1.512(6) .
C32 H32A 0.9900 .
C32 H32B 0.9900 .
C33 C34 1.509(7) .
C33 H33A 0.9900 .
C33 H33B 0.9900 .
C34 C35 1.506(8) .
C34 H34A 0.9900 .
C34 H34B 0.9900 .
C35 C36 1.520(7) .
C35 H35A 0.9900 .
C35 H35B 0.9900 .
C36 H36A 0.9900 .
C36 H36B 0.9900 .
C31A C32A 1.512(8) .
C31A C36A 1.525(9) .
C31A H31B 1.0000 .
C32A C33A 1.506(9) .
C32A H32C 0.9900 .
C32A H32D 0.9900 .
C33A C34A 1.513(9) .
C33A H33C 0.9900 .
C33A H33D 0.9900 .
C34A C35A 1.498(9) .
C34A H34C 0.9900 .
C34A H34D 0.9900 .
C35A C36A 1.507(9) .
C35A H35C 0.9900 .
C35A H35D 0.9900 .
C36A H36C 0.9900 .
C36A H36D 0.9900 .
C1S C2S 1.374(5) .
C1S C2S 1.374(5) 2
C1S H1S 0.9500 .
C2S C3S 1.378(5) .
C2S H2S 0.9500 .
C3S C4S 1.369(5) .
C3S H3S 0.9500 .
C4S C3S 1.369(5) 2
C4S H4S 0.9500 .
C5S C6S 1.372(5) .
C5S C7S 1.377(6) 5_676
C5S H5S 0.9500 .
C6S C7S 1.377(5) .
C6S H6S 0.9500 .
C7S C5S 1.377(6) 5_676
C7S H7S 0.9500 .

loop_
_geom_torsion_atom_site_label_1
_geom_torsion_atom_site_label_2
_geom_torsion_atom_site_label_3
_geom_torsion_atom_site_label_4
_geom_torsion
_geom_torsion_site_symmetry_1
_geom_torsion_site_symmetry_4
C8 C1 C2 C3 59.4(3) . .
Au1 C1 C2 C3 -68.0(3) . .
C8 C1 C2 C9 -59.9(3) . .
Au1 C1 C2 C9 172.66(19) . .
C9 C2 C3 C4 60.6(3) . .
C1 C2 C3 C4 -59.6(3) . .
C2 C3 C4 C10 59.2(3) . .
C2 C3 C4 C5 -60.5(3) . .
C10 C4 C5 C6 -60.1(3) . .
C3 C4 C5 C6 59.8(3) . .
C4 C5 C6 C7 59.5(3) . .
C4 C5 C6 C9 -59.4(3) . .
C5 C6 C7 C8 -59.7(3) . .
C9 C6 C7 C8 59.1(3) . .
C2 C1 C8 C10 -59.5(3) . .
Au1 C1 C8 C10 67.6(3) . .
C2 C1 C8 C7 60.1(3) . .
Au1 C1 C8 C7 -172.77(19) . .
C6 C7 C8 C1 -60.7(3) . .
C6 C7 C8 C10 60.1(3) . .
C5 C6 C9 C2 60.1(3) . .
C7 C6 C9 C2 -58.7(3) . .
C3 C2 C9 C6 -60.7(3) . .
C1 C2 C9 C6 59.6(3) . .
C1 C8 C10 C4 60.1(3) . .
C7 C8 C10 C4 -60.3(3) . .
C5 C4 C10 C8 60.6(3) . .
C3 C4 C10 C8 -59.2(3) . .
C31A P1 C11 C12 -74.2(4) . .
C21 P1 C11 C12 173.4(2) . .
C31 P1 C11 C12 -72.6(3) . .
Au1 P1 C11 C12 51.9(3) . .
C31A P1 C11 C16 56.3(4) . .
C21 P1 C11 C16 -56.1(3) . .
C31 P1 C11 C16 57.9(3) . .
Au1 P1 C11 C16 -177.6(2) . .
C16 C11 C12 C13 54.2(4) . .
P1 C11 C12 C13 -173.0(3) . .
C11 C12 C13 C14 -55.1(4) . .
C12 C13 C14 C15 55.7(5) . .
C13 C14 C15 C16 -55.8(5) . .
C12 C11 C16 C15 -53.8(4) . .
P1 C11 C16 C15 175.3(3) . .
C14 C15 C16 C11 54.5(5) . .
C31A P1 C21 C26 57.8(4) . .
C11 P1 C21 C26 -178.4(2) . .
C31 P1 C21 C26 73.1(3) . .
Au1 P1 C21 C26 -57.9(2) . .
C31A P1 C21 C22 179.5(4) . .
C11 P1 C21 C22 -56.7(2) . .
C31 P1 C21 C22 -165.2(3) . .
Au1 P1 C21 C22 63.7(2) . .
C26 C21 C22 C23 -54.9(4) . .
P1 C21 C22 C23 -177.0(2) . .
C21 C22 C23 C24 55.2(4) . .
C22 C23 C24 C25 -56.0(4) . .
C23 C24 C25 C26 56.9(4) . .
C24 C25 C26 C21 -57.9(4) . .
C22 C21 C26 C25 56.6(3) . .
P1 C21 C26 C25 179.3(2) . .
C21 P1 C31 C32 22.2(6) . .
C11 P1 C31 C32 -88.8(6) . .
Au1 P1 C31 C32 150.9(5) . .
C21 P1 C31 C36 -107.3(5) . .
C11 P1 C31 C36 141.7(5) . .
Au1 P1 C31 C36 21.4(5) . .
C36 C31 C32 C33 -52.3(9) . .
P1 C31 C32 C33 178.2(5) . .
C31 C32 C33 C34 51.1(10) . .
C32 C33 C34 C35 -49.9(9) . .
C33 C34 C35 C36 50.2(9) . .
C34 C35 C36 C31 -52.1(9) . .
C32 C31 C36 C35 53.2(8) . .
P1 C31 C36 C35 -174.9(5) . .
C21 P1 C31A C32A 43.2(9) . .
C11 P1 C31A C32A -71.3(9) . .
Au1 P1 C31A C32A 161.7(8) . .
C21 P1 C31A C36A 176.8(7) . .
C11 P1 C31A C36A 62.3(8) . .
Au1 P1 C31A C36A -64.7(8) . .
C36A C31A C32A C33A 50.5(14) . .
P1 C31A C32A C33A -176.6(8) . .
C31A C32A C33A C34A -52.1(14) . .
C32A C33A C34A C35A 49.7(13) . .
C33A C34A C35A C36A -46.7(13) . .
C34A C35A C36A C31A 45.1(13) . .
C32A C31A C36A C35A -46.5(13) . .
P1 C31A C36A C35A 176.9(8) . .
C2S C1S C2S C3S 0.0(3) 2 .
C1S C2S C3S C4S -0.1(6) . .
C2S C3S C4S C3S 0.0(3) . 2
C7S C5S C6S C7S 0.5(7) 5_676 .
C5S C6S C7S C5S -0.5(7) . 5_676
